data_7249471
loop_
_publ_author_name
'Kenguva, Gowtham'
'Rekha Rout, Smruti'
'Shaikh, Tabrez R.'
'Baidya, Debjani'
'Shelke, Nikita'
'Sanphui, Palash'
'Dandela, Rambabu'

_publ_section_title
;
 Structural insights into ketanserin salts with aliphatic acids and their
 physiochemical properties
;
_journal_issue 44
_journal_name_full CrystEngComm
_journal_page_first 6260
_journal_page_last 6268
_journal_paper_doi 10.1039/D4CE00738G
_journal_volume 26
_journal_year 2024
_chemical_formula_moiety 'H3 N O3 S, C22 H23 F N3 O3, H2 O'
_chemical_formula_sum 'C22 H28 F N4 O7 S'
_chemical_formula_weight 511.54
_space_group_crystal_system triclinic
_space_group_IT_number 2
_space_group_name_Hall '-P 1'
_space_group_name_H-M_alt 'P -1'
_atom_sites_solution_hydrogens mixed
_audit_creation_date 2024-07-16
_audit_creation_method
;
Olex2 1.5
(compiled 2024.02.16 svn.r378c4104 for OlexSys, GUI svn.r6928)
;
_audit_update_record
;
2024-07-21 deposited with the CCDC.	2024-10-16 downloaded from the CCDC.
;
_cell_angle_alpha 85.91(2)
_cell_angle_beta 76.418(19)
_cell_angle_gamma 87.737(17)
_cell_formula_units_Z 2
_cell_length_a 8.554(3)
_cell_length_b 10.936(5)
_cell_length_c 12.526(5)
_cell_measurement_reflns_used 4102
_cell_measurement_temperature 100(2)
_cell_measurement_theta_max 0.746
_cell_measurement_theta_min 0.646
_cell_volume 1135.8(8)
_computing_cell_refinement 'Bruker SHELXL'
_computing_data_collection 'Bruker APEX3'
_computing_data_reduction 'Bruker SAINT'
_computing_molecular_graphics 'Olex2 1.5 (Dolomanov et al., 2009)'
_computing_publication_material 'Olex2 1.5 (Dolomanov et al., 2009)'
_computing_structure_refinement 'SHELXL 2019/3 (Sheldrick, 2015)'
_computing_structure_solution 'SHELXT 2018/2 (Sheldrick, 2018)'
_diffrn_ambient_temperature 99.98
_diffrn_measured_fraction_theta_full 1.000
_diffrn_measured_fraction_theta_max 0.996
_diffrn_measurement_device_type 'Bruker D8 Venture photon 100 CMOS detector'
_diffrn_measurement_method 'Omega and Phi scans'
_diffrn_radiation_type MoK\a
_diffrn_radiation_wavelength 0.71073
_diffrn_reflns_av_R_equivalents 0.0904
_diffrn_reflns_av_unetI/netI 0.0448
_diffrn_reflns_Laue_measured_fraction_full 1.000
_diffrn_reflns_Laue_measured_fraction_max 0.996
_diffrn_reflns_limit_h_max 11
_diffrn_reflns_limit_h_min -11
_diffrn_reflns_limit_k_max 14
_diffrn_reflns_limit_k_min -14
_diffrn_reflns_limit_l_max 16
_diffrn_reflns_limit_l_min -16
_diffrn_reflns_number 43374
_diffrn_reflns_point_group_measured_fraction_full 1.000
_diffrn_reflns_point_group_measured_fraction_max 0.996
_diffrn_reflns_theta_full 25.242
_diffrn_reflns_theta_max 27.487
_diffrn_reflns_theta_min 2.429
_exptl_absorpt_coefficient_mu 0.204
_exptl_absorpt_correction_T_max 0.7456
_exptl_absorpt_correction_T_min 0.6463
_exptl_absorpt_correction_type multi-scan
_exptl_absorpt_process_details
;
 SADABS 2016/2: Krause, L., Herbst-Irmer, R., Sheldrick G.M. & Stalke D.,
 J. Appl. Cryst. 48 (2015) 3-10
;
_exptl_crystal_colour colorless
_exptl_crystal_density_diffrn 1.496
_exptl_crystal_description block
_exptl_crystal_F_000 538
_refine_diff_density_max 0.564
_refine_diff_density_min -0.490
_refine_diff_density_rms 0.192
_refine_ls_extinction_method none
_refine_ls_goodness_of_fit_ref 1.051
_refine_ls_hydrogen_treatment mixed
_refine_ls_matrix_type full
_refine_ls_number_parameters 333
_refine_ls_number_reflns 5194
_refine_ls_number_restraints 0
_refine_ls_restrained_S_all 1.051
_refine_ls_R_factor_all 0.0623
_refine_ls_R_factor_gt 0.0456
_refine_ls_shift/su_max 0.001
_refine_ls_shift/su_mean 0.000
_refine_ls_structure_factor_coef Fsqd
_refine_ls_weighting_details 'w=1/[\s^2^(Fo^2^)+(0.0454P)^2^+0.7295P] where P=(Fo^2^+2Fc^2^)/3'
_refine_ls_weighting_scheme calc
_refine_ls_wR_factor_gt 0.1015
_refine_ls_wR_factor_ref 0.1098
_reflns_Friedel_coverage 0.000
_reflns_number_gt 4102
_reflns_number_total 5194
_reflns_threshold_expression 'I > 2\s(I)'
_cod_data_source_file d4ce00738g2.cif
_cod_data_source_block mo_ketsulf_0m_a_a
_cod_depositor_comments 'Adding full bibliography for 7249468--7249471.cif.'
_cod_database_code 7249471
_shelx_shelxl_version_number 2019/3
_shelx_space_group_comment
;
The symmetry employed for this shelxl refinement is uniquely defined
by the following loop, which should always be used as a source of
symmetry information in preference to the above space-group names.
They are only intended as comments.
;
_olex2_refinement_description
;
1. Fixed Uiso
 At 1.2 times of:
  All C(H) groups, All C(H,H) groups
 At 1.5 times of:
  All N(H,H,H) groups
2.a Ternary CH refined with riding coordinates:
 C13(H13)
2.b Secondary CH2 refined with riding coordinates:
 C9(H9A,H9B), C12(H12A,H12B), C11(H11A,H11B), C15(H15A,H15B), C14(H14A,H14B),
 C10(H10A,H10B)
2.c Aromatic/amide H refined with riding coordinates:
 C22(H22), C19(H19), C21(H21), C18(H18), C5(H5), C4(H4), C2(H2A), C3(H3A)
2.d Idealised Me refined as rotating group:
 N4(H4A,H4B,H4C)
;
_olex2_submission_special_instructions 'No special instructions were received'

loop_
_space_group_symop_operation_xyz
'x, y, z'
'-x, -y, -z'

loop_
_atom_site_label
_atom_site_type_symbol
_atom_site_fract_x
_atom_site_fract_y
_atom_site_fract_z
_atom_site_U_iso_or_equiv
_atom_site_adp_type
_atom_site_occupancy
_atom_site_site_symmetry_order
_atom_site_calc_flag
_atom_site_refinement_flags_posn
_atom_site_refinement_flags_adp
_atom_site_refinement_flags_occupancy
_atom_site_disorder_assembly
_atom_site_disorder_group
S1 S 0.22836(6) 0.72648(4) 0.53181(4) 0.01581(12) Uani 1 1 d . . . . .
F1 F 0.10848(14) 0.50076(11) 1.13692(10) 0.0216(3) Uani 1 1 d . . . . .
O1 O 1.21441(16) 0.87461(13) 0.22017(11) 0.0168(3) Uani 1 1 d . . . . .
O2 O 0.77389(16) 0.68879(13) 0.16672(11) 0.0169(3) Uani 1 1 d . . . . .
O3 O 0.73272(16) 0.77035(14) 0.87936(11) 0.0192(3) Uani 1 1 d . . . . .
O7 O 0.57222(19) 0.55747(15) 0.34340(13) 0.0226(3) Uani 1 1 d . . . . .
O6 O 0.31843(18) 0.68881(14) 0.61351(12) 0.0227(3) Uani 1 1 d . . . . .
O4 O 0.12087(17) 0.83330(13) 0.55792(12) 0.0225(3) Uani 1 1 d . . . . .
O5 O 0.14039(18) 0.62618(14) 0.50400(13) 0.0251(3) Uani 1 1 d . . . . .
N1 N 1.00281(18) 0.77199(14) 0.19179(12) 0.0112(3) Uani 1 1 d . . . . .
N2 N 0.94333(19) 0.77944(15) 0.01838(13) 0.0137(3) Uani 1 1 d . . . . .
N3 N 0.82802(19) 0.79232(14) 0.49676(12) 0.0110(3) Uani 1 1 d . . . . .
N4 N 0.3660(2) 0.77349(16) 0.42142(14) 0.0198(4) Uani 1 1 d . . . . .
H4A H 0.425025 0.832989 0.439265 0.030 Uiso 1 1 calc R U . . .
H4B H 0.316662 0.804127 0.367974 0.030 Uiso 1 1 calc R U . . .
H4C H 0.431902 0.709165 0.396389 0.030 Uiso 1 1 calc R U . . .
C7 C 1.1354(2) 0.84798(17) 0.15594(15) 0.0124(4) Uani 1 1 d . . . . .
C20 C 0.2324(2) 0.55900(17) 1.06454(16) 0.0145(4) Uani 1 1 d . . . . .
C9 C 0.9647(2) 0.72393(17) 0.30748(14) 0.0125(4) Uani 1 1 d . . . . .
H9A H 1.064724 0.711028 0.334087 0.015 Uiso 1 1 calc R U . . .
H9B H 0.910591 0.644414 0.314645 0.015 Uiso 1 1 calc R U . . .
C8 C 0.8981(2) 0.74375(17) 0.12728(15) 0.0129(4) Uani 1 1 d . . . . .
C17 C 0.4802(2) 0.67643(17) 0.91961(15) 0.0117(4) Uani 1 1 d . . . . .
C22 C 0.3550(2) 0.62964(17) 0.88184(15) 0.0131(4) Uani 1 1 d . . . . .
H22 H 0.355262 0.639456 0.805827 0.016 Uiso 1 1 calc R U . . .
C19 C 0.3524(2) 0.60494(17) 1.10590(15) 0.0153(4) Uani 1 1 d . . . . .
H19 H 0.349433 0.596426 1.182358 0.018 Uiso 1 1 calc R U . . .
C21 C 0.2297(2) 0.56866(17) 0.95486(16) 0.0143(4) Uani 1 1 d . . . . .
H21 H 0.145132 0.534872 0.929785 0.017 Uiso 1 1 calc R U . . .
C6 C 1.1705(2) 0.88892(16) 0.03865(15) 0.0128(4) Uani 1 1 d . . . . .
C1 C 1.0766(2) 0.84925(17) -0.02851(15) 0.0129(4) Uani 1 1 d . . . . .
C18 C 0.4773(2) 0.66383(17) 1.03229(15) 0.0126(4) Uani 1 1 d . . . . .
H18 H 0.562011 0.696058 1.058296 0.015 Uiso 1 1 calc R U . . .
C16 C 0.6200(2) 0.73757(17) 0.84403(15) 0.0124(4) Uani 1 1 d . . . . .
C13 C 0.6285(2) 0.75762(17) 0.72165(14) 0.0122(4) Uani 1 1 d . . . . .
H13 H 0.517413 0.757954 0.708888 0.015 Uiso 1 1 calc R U . . .
C5 C 1.3009(2) 0.96434(18) -0.00649(16) 0.0167(4) Uani 1 1 d . . . . .
H5 H 1.362315 0.994339 0.039723 0.020 Uiso 1 1 calc R U . . .
C12 C 0.7073(2) 0.87885(18) 0.67595(15) 0.0160(4) Uani 1 1 d . . . . .
H12A H 0.640736 0.947348 0.711688 0.019 Uiso 1 1 calc R U . . .
H12B H 0.814450 0.880831 0.692980 0.019 Uiso 1 1 calc R U . . .
C4 C 1.3405(2) 0.99529(18) -0.11838(17) 0.0187(4) Uani 1 1 d . . . . .
H4 H 1.428382 1.047164 -0.149184 0.022 Uiso 1 1 calc R U . . .
C11 C 0.7257(2) 0.89529(17) 0.55253(15) 0.0156(4) Uani 1 1 d . . . . .
H11A H 0.618348 0.896221 0.535425 0.019 Uiso 1 1 calc R U . . .
H11B H 0.776364 0.974701 0.524557 0.019 Uiso 1 1 calc R U . . .
C2 C 1.1175(2) 0.87841(18) -0.14225(16) 0.0172(4) Uani 1 1 d . . . . .
H2A H 1.055257 0.849704 -0.188543 0.021 Uiso 1 1 calc R U . . .
C15 C 0.7538(2) 0.67052(17) 0.53739(15) 0.0134(4) Uani 1 1 d . . . . .
H15A H 0.824591 0.604084 0.501529 0.016 Uiso 1 1 calc R U . . .
H15B H 0.648809 0.666846 0.517501 0.016 Uiso 1 1 calc R U . . .
C3 C 1.2503(2) 0.94977(18) -0.18591(16) 0.0192(4) Uani 1 1 d . . . . .
H3A H 1.280669 0.968171 -0.263159 0.023 Uiso 1 1 calc R U . . .
C14 C 0.7297(2) 0.65159(17) 0.66163(14) 0.0137(4) Uani 1 1 d . . . . .
H14A H 0.835944 0.646065 0.680546 0.016 Uiso 1 1 calc R U . . .
H14B H 0.674836 0.573205 0.687237 0.016 Uiso 1 1 calc R U . . .
C10 C 0.8540(2) 0.81760(17) 0.37515(14) 0.0131(4) Uani 1 1 d . . . . .
H10A H 0.900434 0.899895 0.355045 0.016 Uiso 1 1 calc R U . . .
H10B H 0.748448 0.819320 0.355379 0.016 Uiso 1 1 calc R U . . .
H2 H 0.874(3) 0.762(2) -0.022(2) 0.026(7) Uiso 1 1 d . . . . .
H7A H 0.644(4) 0.590(3) 0.289(3) 0.053(9) Uiso 1 1 d . . . . .
H7B H 0.609(4) 0.488(3) 0.361(2) 0.042(8) Uiso 1 1 d . . . . .
H3 H 0.926(3) 0.792(2) 0.514(2) 0.027(7) Uiso 1 1 d . . . . .

loop_
_atom_site_aniso_label
_atom_site_aniso_U_11
_atom_site_aniso_U_22
_atom_site_aniso_U_33
_atom_site_aniso_U_23
_atom_site_aniso_U_13
_atom_site_aniso_U_12
S1 0.0133(2) 0.0184(2) 0.0155(2) 0.00192(18) -0.00419(18) 0.00121(18)
F1 0.0187(6) 0.0226(6) 0.0198(6) 0.0059(5) 0.0017(5) -0.0049(5)
O1 0.0182(7) 0.0200(7) 0.0142(7) -0.0037(5) -0.0065(5) -0.0029(6)
O2 0.0141(6) 0.0224(7) 0.0139(7) 0.0010(5) -0.0024(5) -0.0054(5)
O3 0.0150(7) 0.0309(8) 0.0130(7) -0.0012(6) -0.0049(5) -0.0064(6)
O7 0.0222(8) 0.0207(8) 0.0208(8) 0.0008(6) 0.0023(6) -0.0004(6)
O6 0.0240(8) 0.0285(8) 0.0186(7) -0.0002(6) -0.0116(6) 0.0019(6)
O4 0.0198(7) 0.0209(7) 0.0239(8) 0.0007(6) -0.0005(6) 0.0041(6)
O5 0.0255(8) 0.0248(8) 0.0281(8) 0.0023(6) -0.0126(7) -0.0078(6)
N1 0.0123(7) 0.0147(8) 0.0063(7) -0.0009(6) -0.0014(6) -0.0003(6)
N2 0.0130(8) 0.0208(8) 0.0085(7) -0.0017(6) -0.0049(6) -0.0006(6)
N3 0.0110(7) 0.0135(8) 0.0080(7) -0.0005(6) -0.0013(6) -0.0005(6)
N4 0.0173(8) 0.0216(9) 0.0201(9) -0.0006(7) -0.0039(7) -0.0006(7)
C7 0.0131(9) 0.0126(9) 0.0110(9) -0.0035(7) -0.0014(7) 0.0023(7)
C20 0.0114(9) 0.0127(9) 0.0165(9) 0.0024(7) 0.0018(7) 0.0001(7)
C9 0.0144(9) 0.0152(9) 0.0071(8) 0.0002(7) -0.0011(7) 0.0003(7)
C8 0.0135(9) 0.0144(9) 0.0113(9) -0.0022(7) -0.0040(7) 0.0020(7)
C17 0.0114(8) 0.0125(8) 0.0104(8) -0.0017(7) -0.0012(7) 0.0033(7)
C22 0.0139(9) 0.0148(9) 0.0100(8) -0.0032(7) -0.0014(7) 0.0013(7)
C19 0.0189(9) 0.0163(9) 0.0095(9) 0.0000(7) -0.0017(7) 0.0041(7)
C21 0.0120(9) 0.0124(9) 0.0191(10) -0.0026(7) -0.0046(7) 0.0009(7)
C6 0.0135(9) 0.0115(9) 0.0123(9) -0.0019(7) -0.0011(7) 0.0034(7)
C1 0.0126(9) 0.0135(9) 0.0113(9) -0.0008(7) -0.0009(7) 0.0041(7)
C18 0.0130(9) 0.0138(9) 0.0113(9) -0.0018(7) -0.0037(7) 0.0025(7)
C16 0.0114(9) 0.0142(9) 0.0111(9) -0.0023(7) -0.0017(7) 0.0022(7)
C13 0.0118(8) 0.0173(9) 0.0080(8) -0.0017(7) -0.0029(7) -0.0006(7)
C5 0.0155(9) 0.0160(9) 0.0168(10) -0.0014(7) -0.0003(7) 0.0006(7)
C12 0.0195(10) 0.0159(9) 0.0112(9) -0.0032(7) 0.0000(7) -0.0018(8)
C4 0.0181(10) 0.0135(9) 0.0201(10) 0.0028(8) 0.0027(8) 0.0024(8)
C11 0.0211(10) 0.0128(9) 0.0113(9) -0.0009(7) -0.0007(7) 0.0011(7)
C2 0.0180(10) 0.0213(10) 0.0117(9) 0.0001(7) -0.0036(7) 0.0062(8)
C15 0.0178(9) 0.0112(9) 0.0104(9) 0.0003(7) -0.0017(7) -0.0033(7)
C3 0.0211(10) 0.0202(10) 0.0122(9) 0.0046(7) 0.0016(8) 0.0079(8)
C14 0.0182(9) 0.0132(9) 0.0088(8) 0.0003(7) -0.0017(7) -0.0010(7)
C10 0.0162(9) 0.0157(9) 0.0066(8) 0.0014(7) -0.0015(7) -0.0002(7)

loop_
_atom_type_symbol
_atom_type_description
_atom_type_scat_dispersion_real
_atom_type_scat_dispersion_imag
_atom_type_scat_source
C C 0.0033 0.0016 'International Tables Vol C Tables 4.2.6.8 and 6.1.1.4'
H H 0.0000 0.0000 'International Tables Vol C Tables 4.2.6.8 and 6.1.1.4'
F F 0.0171 0.0103 'International Tables Vol C Tables 4.2.6.8 and 6.1.1.4'
N N 0.0061 0.0033 'International Tables Vol C Tables 4.2.6.8 and 6.1.1.4'
O O 0.0106 0.0060 'International Tables Vol C Tables 4.2.6.8 and 6.1.1.4'
S S 0.1246 0.1234 'International Tables Vol C Tables 4.2.6.8 and 6.1.1.4'

loop_
_geom_angle_atom_site_label_1
_geom_angle_atom_site_label_2
_geom_angle_atom_site_label_3
_geom_angle
_geom_angle_site_symmetry_1
_geom_angle_site_symmetry_3
_geom_angle_publ_flag
O6 S1 O4 114.84(9) . . ?
O6 S1 O5 112.79(9) . . ?
O6 S1 N4 104.79(9) . . ?
O4 S1 N4 104.62(9) . . ?
O5 S1 O4 110.11(10) . . ?
O5 S1 N4 109.09(10) . . ?
H7A O7 H7B 107(3) . . ?
C7 N1 C9 118.03(15) . . ?
C8 N1 C7 124.66(15) . . ?
C8 N1 C9 117.21(15) . . ?
C8 N2 C1 124.25(17) . . ?
C8 N2 H2 115.3(16) . . ?
C1 N2 H2 120.1(16) . . ?
C11 N3 H3 108.5(16) . . ?
C15 N3 C11 110.85(14) . . ?
C15 N3 H3 107.8(16) . . ?
C10 N3 C11 108.28(14) . . ?
C10 N3 C15 113.52(14) . . ?
C10 N3 H3 107.8(16) . . ?
S1 N4 H4A 109.5 . . ?
S1 N4 H4B 109.5 . . ?
S1 N4 H4C 109.5 . . ?
H4A N4 H4B 109.5 . . ?
H4A N4 H4C 109.5 . . ?
H4B N4 H4C 109.5 . . ?
O1 C7 N1 120.32(17) . . ?
O1 C7 C6 124.40(18) . . ?
N1 C7 C6 115.28(16) . . ?
F1 C20 C19 118.04(17) . . ?
F1 C20 C21 118.08(17) . . ?
C21 C20 C19 123.88(18) . . ?
N1 C9 H9A 110.1 . . ?
N1 C9 H9B 110.1 . . ?
N1 C9 C10 107.92(14) . . ?
H9A C9 H9B 108.4 . . ?
C10 C9 H9A 110.1 . . ?
C10 C9 H9B 110.1 . . ?
O2 C8 N1 121.58(17) . . ?
O2 C8 N2 122.23(17) . . ?
N2 C8 N1 116.19(17) . . ?
C22 C17 C18 119.48(17) . . ?
C22 C17 C16 122.30(16) . . ?
C18 C17 C16 118.20(17) . . ?
C17 C22 H22 119.8 . . ?
C21 C22 C17 120.43(17) . . ?
C21 C22 H22 119.8 . . ?
C20 C19 H19 121.1 . . ?
C20 C19 C18 117.76(18) . . ?
C18 C19 H19 121.1 . . ?
C20 C21 C22 117.77(18) . . ?
C20 C21 H21 121.1 . . ?
C22 C21 H21 121.1 . . ?
C1 C6 C7 119.81(17) . . ?
C1 C6 C5 119.87(17) . . ?
C5 C6 C7 120.28(18) . . ?
N2 C1 C6 119.14(16) . . ?
N2 C1 C2 120.46(18) . . ?
C6 C1 C2 120.39(18) . . ?
C17 C18 H18 119.7 . . ?
C19 C18 C17 120.66(18) . . ?
C19 C18 H18 119.7 . . ?
O3 C16 C17 120.37(17) . . ?
O3 C16 C13 118.61(16) . . ?
C17 C16 C13 121.00(16) . . ?
C16 C13 H13 109.4 . . ?
C16 C13 C12 110.80(15) . . ?
C16 C13 C14 108.76(15) . . ?
C12 C13 H13 109.4 . . ?
C12 C13 C14 109.01(15) . . ?
C14 C13 H13 109.4 . . ?
C6 C5 H5 120.0 . . ?
C4 C5 C6 120.03(19) . . ?
C4 C5 H5 120.0 . . ?
C13 C12 H12A 109.5 . . ?
C13 C12 H12B 109.5 . . ?
H12A C12 H12B 108.0 . . ?
C11 C12 C13 110.89(16) . . ?
C11 C12 H12A 109.5 . . ?
C11 C12 H12B 109.5 . . ?
C5 C4 H4 120.2 . . ?
C5 C4 C3 119.59(19) . . ?
C3 C4 H4 120.2 . . ?
N3 C11 C12 110.14(15) . . ?
N3 C11 H11A 109.6 . . ?
N3 C11 H11B 109.6 . . ?
C12 C11 H11A 109.6 . . ?
C12 C11 H11B 109.6 . . ?
H11A C11 H11B 108.1 . . ?
C1 C2 H2A 120.6 . . ?
C3 C2 C1 118.80(19) . . ?
C3 C2 H2A 120.6 . . ?
N3 C15 H15A 109.5 . . ?
N3 C15 H15B 109.5 . . ?
N3 C15 C14 110.58(15) . . ?
H15A C15 H15B 108.1 . . ?
C14 C15 H15A 109.5 . . ?
C14 C15 H15B 109.5 . . ?
C4 C3 H3A 119.4 . . ?
C2 C3 C4 121.19(18) . . ?
C2 C3 H3A 119.4 . . ?
C13 C14 H14A 109.3 . . ?
C13 C14 H14B 109.3 . . ?
C15 C14 C13 111.69(15) . . ?
C15 C14 H14A 109.3 . . ?
C15 C14 H14B 109.3 . . ?
H14A C14 H14B 107.9 . . ?
N3 C10 C9 114.08(15) . . ?
N3 C10 H10A 108.7 . . ?
N3 C10 H10B 108.7 . . ?
C9 C10 H10A 108.7 . . ?
C9 C10 H10B 108.7 . . ?
H10A C10 H10B 107.6 . . ?

loop_
_geom_bond_atom_site_label_1
_geom_bond_atom_site_label_2
_geom_bond_distance
_geom_bond_site_symmetry_2
_geom_bond_publ_flag
S1 O6 1.4478(15) . ?
S1 O4 1.4648(16) . ?
S1 O5 1.4607(16) . ?
S1 N4 1.6565(18) . ?
F1 C20 1.368(2) . ?
O1 C7 1.222(2) . ?
O2 C8 1.223(2) . ?
O3 C16 1.227(2) . ?
O7 H7A 0.86(4) . ?
O7 H7B 0.84(3) . ?
N1 C7 1.400(2) . ?
N1 C9 1.471(2) . ?
N1 C8 1.395(2) . ?
N2 C8 1.360(2) . ?
N2 C1 1.385(2) . ?
N2 H2 0.90(3) . ?
N3 C11 1.507(2) . ?
N3 C15 1.502(2) . ?
N3 C10 1.494(2) . ?
N3 H3 0.91(3) . ?
N4 H4A 0.9100 . ?
N4 H4B 0.9100 . ?
N4 H4C 0.9100 . ?
C7 C6 1.469(3) . ?
C20 C19 1.379(3) . ?
C20 C21 1.376(3) . ?
C9 H9A 0.9900 . ?
C9 H9B 0.9900 . ?
C9 C10 1.528(2) . ?
C17 C22 1.396(3) . ?
C17 C18 1.403(3) . ?
C17 C16 1.488(3) . ?
C22 H22 0.9500 . ?
C22 C21 1.393(3) . ?
C19 H19 0.9500 . ?
C19 C18 1.383(3) . ?
C21 H21 0.9500 . ?
C6 C1 1.392(3) . ?
C6 C5 1.398(3) . ?
C1 C2 1.401(3) . ?
C18 H18 0.9500 . ?
C16 C13 1.518(3) . ?
C13 H13 1.0000 . ?
C13 C12 1.523(3) . ?
C13 C14 1.549(3) . ?
C5 H5 0.9500 . ?
C5 C4 1.383(3) . ?
C12 H12A 0.9900 . ?
C12 H12B 0.9900 . ?
C12 C11 1.515(3) . ?
C4 H4 0.9500 . ?
C4 C3 1.398(3) . ?
C11 H11A 0.9900 . ?
C11 H11B 0.9900 . ?
C2 H2A 0.9500 . ?
C2 C3 1.384(3) . ?
C15 H15A 0.9900 . ?
C15 H15B 0.9900 . ?
C15 C14 1.521(3) . ?
C3 H3A 0.9500 . ?
C14 H14A 0.9900 . ?
C14 H14B 0.9900 . ?
C10 H10A 0.9900 . ?
C10 H10B 0.9900 . ?

loop_
_geom_torsion_atom_site_label_1
_geom_torsion_atom_site_label_2
_geom_torsion_atom_site_label_3
_geom_torsion_atom_site_label_4
_geom_torsion
_geom_torsion_site_symmetry_1
_geom_torsion_site_symmetry_2
_geom_torsion_site_symmetry_3
_geom_torsion_site_symmetry_4
_geom_torsion_publ_flag
F1 C20 C19 C18 -179.94(16) . . . . ?
F1 C20 C21 C22 179.08(16) . . . . ?
O1 C7 C6 C1 177.41(17) . . . . ?
O1 C7 C6 C5 -0.6(3) . . . . ?
O3 C16 C13 C12 -37.5(2) . . . . ?
O3 C16 C13 C14 82.3(2) . . . . ?
N1 C7 C6 C1 -1.5(2) . . . . ?
N1 C7 C6 C5 -179.49(16) . . . . ?
N1 C9 C10 N3 -169.78(15) . . . . ?
N2 C1 C2 C3 179.13(17) . . . . ?
N3 C15 C14 C13 55.6(2) . . . . ?
C7 N1 C9 C10 87.97(19) . . . . ?
C7 N1 C8 O2 -171.23(17) . . . . ?
C7 N1 C8 N2 9.6(3) . . . . ?
C7 C6 C1 N2 5.1(3) . . . . ?
C7 C6 C1 C2 -174.17(16) . . . . ?
C7 C6 C5 C4 175.29(17) . . . . ?
C20 C19 C18 C17 0.3(3) . . . . ?
C9 N1 C7 O1 -1.2(2) . . . . ?
C9 N1 C7 C6 177.73(15) . . . . ?
C9 N1 C8 O2 5.0(3) . . . . ?
C9 N1 C8 N2 -174.20(15) . . . . ?
C8 N1 C7 O1 174.98(16) . . . . ?
C8 N1 C7 C6 -6.0(2) . . . . ?
C8 N1 C9 C10 -88.54(19) . . . . ?
C8 N2 C1 C6 -1.5(3) . . . . ?
C8 N2 C1 C2 177.80(17) . . . . ?
C17 C22 C21 C20 1.4(3) . . . . ?
C17 C16 C13 C12 144.17(17) . . . . ?
C17 C16 C13 C14 -96.03(19) . . . . ?
C22 C17 C18 C19 0.4(3) . . . . ?
C22 C17 C16 O3 -175.21(17) . . . . ?
C22 C17 C16 C13 3.1(3) . . . . ?
C19 C20 C21 C22 -0.7(3) . . . . ?
C21 C20 C19 C18 -0.2(3) . . . . ?
C6 C1 C2 C3 -1.6(3) . . . . ?
C6 C5 C4 C3 -0.6(3) . . . . ?
C1 N2 C8 O2 175.20(17) . . . . ?
C1 N2 C8 N1 -5.6(3) . . . . ?
C1 C6 C5 C4 -2.7(3) . . . . ?
C1 C2 C3 C4 -1.7(3) . . . . ?
C18 C17 C22 C21 -1.3(3) . . . . ?
C18 C17 C16 O3 3.5(3) . . . . ?
C18 C17 C16 C13 -178.19(16) . . . . ?
C16 C17 C22 C21 177.38(17) . . . . ?
C16 C17 C18 C19 -178.32(16) . . . . ?
C16 C13 C12 C11 176.37(15) . . . . ?
C16 C13 C14 C15 -175.82(15) . . . . ?
C13 C12 C11 N3 -59.6(2) . . . . ?
C5 C6 C1 N2 -176.94(17) . . . . ?
C5 C6 C1 C2 3.8(3) . . . . ?
C5 C4 C3 C2 2.8(3) . . . . ?
C12 C13 C14 C15 -54.9(2) . . . . ?
C11 N3 C15 C14 -57.4(2) . . . . ?
C11 N3 C10 C9 176.58(15) . . . . ?
C15 N3 C11 C12 59.4(2) . . . . ?
C15 N3 C10 C9 -59.9(2) . . . . ?
C14 C13 C12 C11 56.7(2) . . . . ?
C10 N3 C11 C12 -175.44(15) . . . . ?
C10 N3 C15 C14 -179.53(15) . . . . ?
